data_7218631
loop_
_publ_author_name
'Ganguly, Nemai C.'
'Mondal, Pallab'
'Roy, Sushmita'
'Mitra, Partha'

_publ_section_title
;
 Ligand-free copper-catalyzed efficient one-pot access of
 benzo[b]pyrido[3,2-f][1,4]oxazepinones through O-heteroarylation-Smiles
 rearrangement-cyclization cascade
;
_journal_issue 98
_journal_name_full 'RSC Adv.'
_journal_page_first 55640
_journal_paper_doi 10.1039/C4RA11128A
_journal_volume 4
_journal_year 2014
_chemical_formula_sum 'C19 H13 Cl N2 O2'
_chemical_formula_weight 336.76
_chemical_name_systematic
;
 ?
;
_space_group_IT_number 14
_symmetry_cell_setting monoclinic
_symmetry_space_group_name_Hall '-P 2ybc'
_symmetry_space_group_name_H-M 'P 1 21/c 1'
_atom_sites_solution_hydrogens geom
_atom_sites_solution_primary direct
_atom_sites_solution_secondary difmap
_audit_creation_method SHELXL-97
_cell_angle_alpha 90.00
_cell_angle_beta 102.983(10)
_cell_angle_gamma 90.00
_cell_formula_units_Z 4
_cell_length_a 8.808(4)
_cell_length_b 19.723(8)
_cell_length_c 9.339(4)
_cell_measurement_reflns_used 1120
_cell_measurement_temperature 293(2)
_cell_measurement_theta_max 25.0
_cell_measurement_theta_min 1.5
_cell_volume 1580.9(12)
_computing_cell_refinement 'APEX2(Bruker,2007)and SAINT (Bruker,2007)'
_computing_data_collection 'APEX2 (Bruker, 2007)'
_computing_data_reduction 'SAINT(Bruker,2007)and XPREP(Bruker,2007)'
_computing_molecular_graphics
;    
ORTEP-3 for Windows (Farrugia, 1997), DIAMOND (Brandenburg,
1999) and Mercury (Macrae <i>et al.</i>, 2006)
;
_computing_publication_material 'PLATON (Spek, 2009)'
_computing_structure_refinement 'SHELXL-97 (Sheldrick, 1997)'
_computing_structure_solution 'SHELXS97 (Sheldrick, 2008)'
_diffrn_ambient_temperature 293(2)
_diffrn_measured_fraction_theta_full 0.950
_diffrn_measured_fraction_theta_max 0.950
_diffrn_measurement_device_type 'Bruker SMART APEX II CCD area-detector'
_diffrn_measurement_method '\f and \w scans'
_diffrn_radiation_monochromator graphite
_diffrn_radiation_source 'fine-focus sealed tube'
_diffrn_radiation_type MoK\a
_diffrn_radiation_wavelength 0.71073
_diffrn_reflns_av_R_equivalents 0.0677
_diffrn_reflns_av_sigmaI/netI 0.0498
_diffrn_reflns_limit_h_max 10
_diffrn_reflns_limit_h_min -9
_diffrn_reflns_limit_k_max 23
_diffrn_reflns_limit_k_min -23
_diffrn_reflns_limit_l_max 11
_diffrn_reflns_limit_l_min -11
_diffrn_reflns_number 13327
_diffrn_reflns_theta_full 25.00
_diffrn_reflns_theta_max 25.00
_diffrn_reflns_theta_min 2.37
_exptl_absorpt_coefficient_mu 0.255
_exptl_absorpt_correction_T_max 0.98
_exptl_absorpt_correction_T_min 0.97
_exptl_absorpt_correction_type multi-scan
_exptl_absorpt_process_details SADABS
_exptl_crystal_colour colourless
_exptl_crystal_density_diffrn 1.415
_exptl_crystal_density_method 'not measured'
_exptl_crystal_description block
_exptl_crystal_F_000 696
_exptl_crystal_size_max 0.16
_exptl_crystal_size_mid 0.11
_exptl_crystal_size_min 0.07
_refine_diff_density_max 0.706
_refine_diff_density_min -1.147
_refine_diff_density_rms 0.163
_refine_ls_extinction_method none
_refine_ls_goodness_of_fit_ref 1.245
_refine_ls_hydrogen_treatment constr
_refine_ls_matrix_type full
_refine_ls_number_parameters 217
_refine_ls_number_reflns 2646
_refine_ls_number_restraints 0
_refine_ls_restrained_S_all 1.245
_refine_ls_R_factor_all 0.1278
_refine_ls_R_factor_gt 0.1094
_refine_ls_shift/su_max 0.000
_refine_ls_shift/su_mean 0.000
_refine_ls_structure_factor_coef Fsqd
_refine_ls_weighting_details 'calc w=1/[\s^2^(Fo^2^)+(0.2000P)^2^+0.0000P] where P=(Fo^2^+2Fc^2^)/3'
_refine_ls_weighting_scheme calc
_refine_ls_wR_factor_gt 0.2726
_refine_ls_wR_factor_ref 0.3073
_reflns_number_gt 1962
_reflns_number_total 2646
_reflns_threshold_expression >2sigma(I)
_cod_data_source_file c4ra11128a2.cif
_cod_data_source_block test7
_cod_depositor_comments
;
The following automatic conversions were performed:

'_symmetry_cell_setting' value 'Monoclinic' changed to 'monoclinic'
according to
/usr/data/users/saulius/crontab/automatic-downloads/rss-feeds/RSC/lib/dictionaries/cif_core.dic
dictionary named 'cif_core.dic' version 2.4.2 from 2011-04-26.

Automatic conversion script
Id: cif_fix_values 2827 2014-09-09 07:05:25Z andrius 
;
_cod_original_cell_volume 1580.8(11)
_cod_original_sg_symbol_H-M P21/c
_cod_database_code 7218631

loop_
_symmetry_equiv_pos_as_xyz
'x, y, z'
'-x, y+1/2, -z+1/2'
'-x, -y, -z'
'x, -y-1/2, z-1/2'

loop_
_atom_site_label
_atom_site_type_symbol
_atom_site_fract_x
_atom_site_fract_y
_atom_site_fract_z
_atom_site_U_iso_or_equiv
_atom_site_adp_type
_atom_site_occupancy
_atom_site_symmetry_multiplicity
_atom_site_calc_flag
_atom_site_refinement_flags
Cl1 Cl 0.24326(12) 0.47525(5) 0.56186(11) 0.0446(5) Uani 1 1 d .
C4 C 0.5275(5) 0.3774(2) -0.0129(4) 0.0389(10) Uani 1 1 d .
C5 C 0.6071(5) 0.39252(19) 0.1286(4) 0.0354(9) Uani 1 1 d .
C2 C 0.7007(6) 0.4543(3) -0.0942(6) 0.0560(13) Uani 1 1 d .
H2 H 0.7331 0.4773 -0.1690 0.067 Uiso 1 1 calc R
C3 C 0.5791(6) 0.4096(2) -0.1263(5) 0.0483(11) Uani 1 1 d .
H3 H 0.5307 0.4008 -0.2236 0.058 Uiso 1 1 calc R
C1 C 0.7752(6) 0.4648(2) 0.0523(6) 0.0525(12) Uani 1 1 d .
H1 H 0.8595 0.4943 0.0739 0.063 Uiso 1 1 calc R
C6 C 0.4154(4) 0.37692(18) 0.2598(4) 0.0320(9) Uani 1 1 d .
C10 C 0.2564(4) 0.42819(19) 0.4066(4) 0.0345(9) Uani 1 1 d .
C11 C 0.4019(5) 0.41335(19) 0.3843(4) 0.0344(9) Uani 1 1 d .
H11 H 0.4907 0.4275 0.4519 0.041 Uiso 1 1 calc R
C7 C 0.2846(4) 0.35631(18) 0.1563(4) 0.0340(9) Uani 1 1 d .
C9 C 0.1242(5) 0.40824(19) 0.3071(4) 0.0388(10) Uani 1 1 d .
H9 H 0.0261 0.4180 0.3231 0.047 Uiso 1 1 calc R
C8 C 0.1400(5) 0.3730(2) 0.1814(4) 0.0381(10) Uani 1 1 d .
H8 H 0.0509 0.3603 0.1127 0.046 Uiso 1 1 calc R
N2 N 0.2957(4) 0.31584(15) 0.0314(4) 0.0388(9) Uani 1 1 d .
C14 C 0.0377(5) 0.29357(19) -0.1403(4) 0.0381(10) Uani 1 1 d .
C12 C 0.4041(6) 0.3239(2) -0.0508(5) 0.0450(11) Uani 1 1 d .
C13 C 0.1703(6) 0.2664(2) -0.0222(5) 0.0459(11) Uani 1 1 d .
H13A H 0.1288 0.2513 0.0602 0.055 Uiso 1 1 calc R
H13B H 0.2144 0.2272 -0.0606 0.055 Uiso 1 1 calc R
C19 C -0.1008(6) 0.2586(2) -0.1732(6) 0.0583(13) Uani 1 1 d .
H19 H -0.1117 0.2197 -0.1202 0.070 Uiso 1 1 calc R
C15 C 0.0515(5) 0.3512(2) -0.2216(5) 0.0486(11) Uani 1 1 d .
H15 H 0.1436 0.3760 -0.2004 0.058 Uiso 1 1 calc R
C16 C -0.0698(6) 0.3721(3) -0.3337(6) 0.0579(13) Uani 1 1 d .
H16 H -0.0584 0.4106 -0.3877 0.069 Uiso 1 1 calc R
C17 C -0.2073(6) 0.3365(3) -0.3662(6) 0.0637(14) Uani 1 1 d .
H17 H -0.2879 0.3504 -0.4431 0.076 Uiso 1 1 calc R
C18 C -0.2256(6) 0.2800(3) -0.2843(7) 0.0684(15) Uani 1 1 d .
H18 H -0.3196 0.2566 -0.3028 0.082 Uiso 1 1 calc R
O1 O 0.5661(3) 0.36082(15) 0.2474(3) 0.0409(8) Uani 1 1 d .
O2 O 0.3991(5) 0.28897(19) -0.1616(4) 0.0690(11) Uani 1 1 d .
N1 N 0.7291(4) 0.4333(2) 0.1647(4) 0.0471(10) Uani 1 1 d .

loop_
_atom_site_aniso_label
_atom_site_aniso_U_11
_atom_site_aniso_U_22
_atom_site_aniso_U_33
_atom_site_aniso_U_23
_atom_site_aniso_U_13
_atom_site_aniso_U_12
Cl1 0.0491(8) 0.0550(8) 0.0325(7) -0.0065(4) 0.0151(5) -0.0026(4)
C4 0.041(2) 0.042(2) 0.033(2) -0.0048(16) 0.0058(17) 0.0118(16)
C5 0.035(2) 0.042(2) 0.031(2) 0.0005(16) 0.0099(16) 0.0124(17)
C2 0.057(3) 0.069(3) 0.047(3) 0.013(2) 0.021(2) 0.015(3)
C3 0.058(3) 0.054(3) 0.035(2) 0.0018(19) 0.013(2) 0.005(2)
C1 0.049(3) 0.052(2) 0.061(3) -0.003(2) 0.021(2) -0.003(2)
C6 0.034(2) 0.0356(19) 0.0259(19) 0.0071(14) 0.0067(15) 0.0040(15)
C10 0.041(2) 0.0326(19) 0.031(2) 0.0046(16) 0.0102(16) -0.0014(15)
C11 0.035(2) 0.042(2) 0.0250(19) 0.0026(16) 0.0040(15) 0.0004(16)
C7 0.043(2) 0.0302(19) 0.0268(19) 0.0001(15) 0.0049(16) -0.0032(15)
C9 0.045(2) 0.039(2) 0.035(2) 0.0044(16) 0.0148(18) -0.0038(17)
C8 0.039(2) 0.042(2) 0.032(2) -0.0008(16) 0.0055(16) -0.0079(16)
N2 0.047(2) 0.0322(17) 0.0365(18) -0.0070(14) 0.0071(16) -0.0024(14)
C14 0.051(2) 0.0345(19) 0.030(2) -0.0093(15) 0.0117(18) -0.0070(17)
C12 0.052(3) 0.044(2) 0.039(2) -0.0078(18) 0.009(2) 0.0064(18)
C13 0.064(3) 0.033(2) 0.037(2) -0.0062(17) 0.005(2) -0.0094(19)
C19 0.062(3) 0.044(2) 0.072(3) 0.000(2) 0.021(3) -0.014(2)
C15 0.049(3) 0.051(3) 0.047(3) 0.005(2) 0.012(2) -0.009(2)
C16 0.059(3) 0.064(3) 0.052(3) 0.015(2) 0.016(2) 0.007(2)
C17 0.055(3) 0.078(4) 0.054(3) -0.007(3) 0.004(2) 0.015(3)
C18 0.049(3) 0.066(3) 0.084(4) -0.015(3) 0.000(3) -0.013(2)
O1 0.0342(16) 0.0560(17) 0.0320(15) 0.0065(12) 0.0064(12) 0.0102(12)
O2 0.082(3) 0.074(2) 0.056(2) -0.0367(18) 0.0259(19) -0.007(2)
N1 0.041(2) 0.059(2) 0.042(2) -0.0077(17) 0.0129(16) -0.0024(17)

loop_
_atom_type_symbol
_atom_type_description
_atom_type_scat_dispersion_real
_atom_type_scat_dispersion_imag
_atom_type_scat_source
C C 0.0033 0.0016 'International Tables Vol C Tables 4.2.6.8 and 6.1.1.4'
H H 0.0000 0.0000 'International Tables Vol C Tables 4.2.6.8 and 6.1.1.4'
N N 0.0061 0.0033 'International Tables Vol C Tables 4.2.6.8 and 6.1.1.4'
O O 0.0106 0.0060 'International Tables Vol C Tables 4.2.6.8 and 6.1.1.4'
Cl Cl 0.1484 0.1585 'International Tables Vol C Tables 4.2.6.8 and 6.1.1.4'

loop_
_geom_angle_atom_site_label_1
_geom_angle_atom_site_label_2
_geom_angle_atom_site_label_3
_geom_angle
C5 C4 C3 116.4(4)
C5 C4 C12 124.3(4)
C3 C4 C12 119.0(4)
N1 C5 C4 125.7(4)
N1 C5 O1 114.3(3)
C4 C5 O1 119.9(4)
C3 C2 C1 118.9(4)
C3 C2 H2 120.6
C1 C2 H2 120.6
C2 C3 C4 120.0(4)
C2 C3 H3 120.0
C4 C3 H3 120.0
N1 C1 C2 122.3(4)
N1 C1 H1 118.8
C2 C1 H1 118.8
C7 C6 C11 121.2(4)
C7 C6 O1 122.2(3)
C11 C6 O1 116.6(3)
C9 C10 C11 120.9(4)
C9 C10 Cl1 120.6(3)
C11 C10 Cl1 118.4(3)
C10 C11 C6 119.5(4)
C10 C11 H11 120.3
C6 C11 H11 120.3
C8 C7 C6 117.6(3)
C8 C7 N2 120.2(3)
C6 C7 N2 122.1(4)
C10 C9 C8 118.8(4)
C10 C9 H9 120.6
C8 C9 H9 120.6
C7 C8 C9 121.9(4)
C7 C8 H8 119.0
C9 C8 H8 119.0
C12 N2 C7 125.3(3)
C12 N2 C13 116.9(3)
C7 N2 C13 117.4(3)
C19 C14 C15 118.1(4)
C19 C14 C13 119.1(4)
C15 C14 C13 122.8(4)
O2 C12 N2 120.6(4)
O2 C12 C4 118.5(4)
N2 C12 C4 120.8(3)
N2 C13 C14 114.2(3)
N2 C13 H13A 108.7
C14 C13 H13A 108.7
N2 C13 H13B 108.7
C14 C13 H13B 108.7
H13A C13 H13B 107.6
C14 C19 C18 121.7(5)
C14 C19 H19 119.2
C18 C19 H19 119.2
C16 C15 C14 120.8(4)
C16 C15 H15 119.6
C14 C15 H15 119.6
C17 C16 C15 120.6(5)
C17 C16 H16 119.7
C15 C16 H16 119.7
C16 C17 C18 119.8(5)
C16 C17 H17 120.1
C18 C17 H17 120.1
C17 C18 C19 119.0(5)
C17 C18 H18 120.5
C19 C18 H18 120.5
C5 O1 C6 112.8(3)
C5 N1 C1 116.6(4)

loop_
_geom_bond_atom_site_label_1
_geom_bond_atom_site_label_2
_geom_bond_distance
Cl1 C10 1.747(4)
C4 C5 1.382(6)
C4 C3 1.396(6)
C4 C12 1.498(6)
C5 N1 1.324(6)
C5 O1 1.390(5)
C2 C3 1.367(7)
C2 C1 1.394(7)
C2 H2 0.9300
C3 H3 0.9300
C1 N1 1.358(6)
C1 H1 0.9300
C6 C7 1.388(5)
C6 C11 1.395(5)
C6 O1 1.395(5)
C10 C9 1.373(6)
C10 C11 1.376(6)
C11 H11 0.9300
C7 C8 1.385(6)
C7 N2 1.435(5)
C9 C8 1.398(5)
C9 H9 0.9300
C8 H8 0.9300
N2 C12 1.362(6)
N2 C13 1.475(5)
C14 C19 1.375(6)
C14 C15 1.387(6)
C14 C13 1.513(6)
C12 O2 1.236(5)
C13 H13A 0.9700
C13 H13B 0.9700
C19 C18 1.397(7)
C19 H19 0.9300
C15 C16 1.380(7)
C15 H15 0.9300
C16 C17 1.373(7)
C16 H16 0.9300
C17 C18 1.381(8)
C17 H17 0.9300
C18 H18 0.9300
